data_4319114
loop_
_publ_author_name
'Munetaka Akita'
'Yoshiaki Takahashi'
'Shiro Hikichi'
'Yoshihiko Moro-oka'

_publ_section_title
;
 Synthesis and Dehydrative Condensation of Monomeric Hydroxoruthenium
 Complexes with Hydrotris(3,5-diisopropylpyrazolyl)borate Ligand,
 TpiPr2Ru(L2)-OH (L2= dppe, bipy)
;
_journal_name_full 'Inorganic Chemistry'
_journal_page_first 169
_journal_page_last 172
_journal_paper_doi 10.1021/ic000520v
_journal_volume 40
_journal_year 2001
_chemical_formula_sum 'C66 H97.5 B N6 O4 P2 Ru'
_chemical_formula_weight 1212.82
_chemical_name_common 'compound 2a'
_chemical_name_systematic
; 
 ? 
;
_space_group_IT_number 2
_symmetry_cell_setting triclinic
_symmetry_space_group_name_Hall '-P 1'
_symmetry_space_group_name_H-M 'P -1'
_atom_sites_solution_hydrogens geom
_atom_sites_solution_primary direct
_atom_sites_solution_secondary difmap
_audit_creation_method SHELXL
_cell_angle_alpha 91.895(15)
_cell_angle_beta 103.815(14)
_cell_angle_gamma 82.14(2)
_cell_formula_units_Z 2
_cell_length_a 12.919(2)
_cell_length_b 21.544(5)
_cell_length_c 12.6178(15)
_cell_measurement_temperature 213(2)
_cell_volume 3378.2(11)
_computing_structure_refinement 'SHELXL-93 (Sheldrick, 1993)'
_computing_structure_solution 'SHELXS-86 (Sheldrick, 1990)'
_diffrn_ambient_temperature 213(2)
_diffrn_radiation_monochromator graphite
_diffrn_radiation_source 'fine-focus sealed tube'
_diffrn_radiation_type MoK\a
_diffrn_radiation_wavelength 0.71070
_diffrn_reflns_av_R_equivalents 0.0000
_diffrn_reflns_av_sigmaI/netI 0.0565
_diffrn_reflns_limit_h_max 15
_diffrn_reflns_limit_h_min 0
_diffrn_reflns_limit_k_max 26
_diffrn_reflns_limit_k_min -25
_diffrn_reflns_limit_l_max 14
_diffrn_reflns_limit_l_min -15
_diffrn_reflns_number 9353
_diffrn_reflns_theta_max 25.72
_diffrn_reflns_theta_min 0.95
_exptl_absorpt_coefficient_mu 0.328
_exptl_crystal_density_diffrn 1.192
_exptl_crystal_F_000 1293
_refine_diff_density_max 1.418
_refine_diff_density_min -1.800
_refine_diff_density_rms 0.122
_refine_ls_extinction_method none
_refine_ls_goodness_of_fit_all 1.752
_refine_ls_goodness_of_fit_obs 1.772
_refine_ls_matrix_type full
_refine_ls_number_parameters 673
_refine_ls_number_reflns 9353
_refine_ls_number_restraints 0
_refine_ls_restrained_S_all 1.752
_refine_ls_restrained_S_obs 1.772
_refine_ls_R_factor_all 0.0783
_refine_ls_R_factor_obs 0.0732
_refine_ls_shift/esd_max 0.785
_refine_ls_shift/esd_mean 0.008
_refine_ls_structure_factor_coef Fsqd
_refine_ls_weighting_details 'w=1/[\s^2^(Fo^2^)+(0.1000P)^2^+0.0000P] where P=(Fo^2^+2Fc^2^)/3'
_refine_ls_weighting_scheme calc
_refine_ls_wR_factor_all 0.2105
_refine_ls_wR_factor_obs 0.2009
_reflns_number_observed 8503
_reflns_number_total 9353
_reflns_observed_criterion >2sigma(I)
_cod_data_source_file ic000520v_1.cif
_cod_data_source_block shelxl
_cod_depositor_comments
;
The following automatic conversions were performed:

'_refine_ls_weighting_scheme' value 'calc
w=1/[\s^2^(Fo^2^)+(0.1000P)^2^+0.0000P] where P=(Fo^2^+2Fc^2^)/3' was
changed to 'calc'. New tag '_refine_ls_weighting_details' was
created. The value of the new tag was set to
'w=1/[\s^2^(Fo^2^)+(0.1000P)^2^+0.0000P] where P=(Fo^2^+2Fc^2^)/3'.

Automatic conversion script
Id: cif_fix_values 3143 2015-03-26 13:38:13Z robertas 
;
_cod_original_formula_sum 'C66 H97.50 B N6 O4 P2 Ru'
_cod_database_code 4319114

loop_
_symmetry_equiv_pos_as_xyz
'x, y, z'
'-x, -y, -z'

loop_
_atom_site_aniso_label
_atom_site_aniso_U_11
_atom_site_aniso_U_22
_atom_site_aniso_U_33
_atom_site_aniso_U_23
_atom_site_aniso_U_13
_atom_site_aniso_U_12
Ru1 0.0327(3) 0.0475(3) 0.0450(3) -0.0045(2) 0.0083(2) -0.0164(2)
P1 0.0379(8) 0.0574(10) 0.0478(8) -0.0055(7) 0.0142(6) -0.0198(7)
P2 0.0430(8) 0.0436(8) 0.0527(9) -0.0037(7) 0.0096(7) -0.0153(7)
O1 0.039(2) 0.073(3) 0.062(3) -0.011(2) 0.003(2) -0.021(2)
N11 0.029(2) 0.052(3) 0.047(3) -0.003(2) 0.005(2) -0.016(2)
N12 0.035(2) 0.052(3) 0.046(3) -0.007(2) 0.007(2) -0.020(2)
N21 0.040(2) 0.056(3) 0.042(3) -0.009(2) 0.016(2) -0.020(2)
N22 0.037(2) 0.056(3) 0.045(3) -0.002(2) 0.011(2) -0.021(2)
N31 0.034(2) 0.042(3) 0.055(3) 0.007(2) 0.012(2) -0.010(2)
N32 0.037(2) 0.043(3) 0.047(3) -0.003(2) 0.008(2) -0.017(2)
C1 0.042(3) 0.057(4) 0.057(4) 0.000(3) 0.015(3) -0.021(3)
C2 0.066(4) 0.054(4) 0.052(3) 0.000(3) 0.016(3) -0.025(3)
C11 0.038(3) 0.055(4) 0.050(3) -0.006(3) 0.010(3) -0.013(3)
C12 0.040(3) 0.064(4) 0.052(3) -0.010(3) 0.001(3) -0.020(3)
C13 0.035(3) 0.054(4) 0.052(3) -0.001(3) 0.008(3) -0.016(3)
C14 0.042(3) 0.053(4) 0.049(3) -0.002(3) 0.006(3) -0.015(3)
C15 0.046(3) 0.068(4) 0.055(4) -0.001(3) 0.007(3) -0.010(3)
C16 0.054(4) 0.071(4) 0.050(3) -0.004(3) 0.009(3) -0.019(3)
C17 0.049(3) 0.061(4) 0.055(4) -0.003(3) 0.002(3) -0.025(3)
C18 0.050(4) 0.078(5) 0.101(6) 0.006(5) -0.009(4) -0.037(4)
C19 0.070(5) 0.049(4) 0.074(5) 0.006(4) 0.009(4) -0.017(4)
C21 0.038(3) 0.066(4) 0.043(3) -0.005(3) 0.005(2) -0.014(3)
C22 0.047(3) 0.070(4) 0.054(4) -0.003(3) 0.018(3) -0.019(3)
C23 0.039(3) 0.057(4) 0.050(3) -0.004(3) 0.013(3) -0.010(3)
C24 0.064(4) 0.064(4) 0.049(3) 0.000(3) 0.015(3) -0.024(4)
C25 0.116(8) 0.077(6) 0.090(6) -0.033(5) 0.047(6) -0.039(6)
C26 0.067(5) 0.105(7) 0.064(4) -0.002(5) -0.003(4) -0.035(5)
C27 0.042(3) 0.081(5) 0.062(4) -0.006(4) 0.020(3) -0.022(3)
C28 0.044(4) 0.138(9) 0.079(5) 0.014(6) 0.011(4) -0.025(5)
C29 0.081(6) 0.084(6) 0.090(6) -0.002(5) 0.047(5) -0.024(5)
C31 0.037(3) 0.049(4) 0.070(4) -0.002(3) 0.013(3) -0.013(3)
C32 0.037(3) 0.054(4) 0.076(4) 0.000(3) 0.010(3) -0.011(3)
C33 0.046(3) 0.053(4) 0.046(3) -0.001(3) 0.005(3) -0.015(3)
C34 0.048(4) 0.068(5) 0.113(7) 0.028(5) 0.029(4) -0.012(4)
C35 0.036(4) 0.118(10) 0.253(18) 0.043(11) -0.008(7) -0.026(5)
C36 0.078(6) 0.103(8) 0.158(10) 0.041(7) 0.074(7) 0.011(6)
C37 0.049(3) 0.061(4) 0.055(4) 0.001(3) 0.010(3) -0.018(3)
C38 0.067(5) 0.077(5) 0.063(4) -0.002(4) 0.014(4) -0.017(4)
C39 0.065(4) 0.064(5) 0.079(5) 0.009(4) 0.012(4) -0.014(4)
C41 0.043(3) 0.067(4) 0.059(4) 0.003(3) 0.014(3) -0.020(3)
C42 0.059(4) 0.068(5) 0.077(5) 0.005(4) 0.029(4) -0.015(4)
C43 0.049(4) 0.077(5) 0.099(6) 0.003(5) 0.032(4) -0.010(4)
C44 0.049(4) 0.120(8) 0.081(5) 0.014(6) 0.018(4) -0.026(5)
C45 0.051(4) 0.109(7) 0.080(5) -0.020(5) 0.016(4) -0.037(4)
C46 0.044(3) 0.094(6) 0.065(4) -0.013(4) 0.017(3) -0.037(4)
C51 0.037(3) 0.058(4) 0.049(3) 0.002(3) 0.008(3) -0.014(3)
C52 0.052(4) 0.059(4) 0.057(4) -0.008(3) 0.013(3) -0.014(3)
C53 0.069(5) 0.064(4) 0.062(4) -0.012(3) 0.022(4) -0.022(4)
C54 0.074(5) 0.077(5) 0.061(4) -0.021(4) 0.017(4) -0.016(4)
C55 0.062(4) 0.093(6) 0.053(4) -0.010(4) 0.016(3) -0.020(4)
C56 0.061(4) 0.057(4) 0.062(4) -0.004(3) 0.024(3) -0.014(3)
C61 0.055(4) 0.056(4) 0.057(4) 0.000(3) 0.008(3) -0.017(3)
C62 0.071(5) 0.055(4) 0.059(4) -0.008(3) 0.008(4) -0.009(4)
C63 0.096(6) 0.060(5) 0.054(4) -0.014(3) 0.000(4) -0.007(5)
C64 0.105(7) 0.063(5) 0.076(5) -0.018(4) 0.000(5) -0.036(5)
C65 0.074(5) 0.082(6) 0.085(6) -0.010(5) 0.000(5) -0.039(5)
C66 0.057(4) 0.064(5) 0.085(5) -0.017(4) 0.011(4) -0.028(4)
C71 0.047(3) 0.056(4) 0.061(4) -0.012(3) 0.005(3) -0.012(3)
C72 0.048(4) 0.070(5) 0.051(3) -0.004(3) 0.010(3) -0.012(3)
C73 0.049(4) 0.083(6) 0.078(5) -0.015(4) 0.014(4) -0.007(4)
C74 0.048(4) 0.081(6) 0.088(6) -0.030(5) -0.004(4) 0.004(4)
C75 0.059(5) 0.070(5) 0.088(6) -0.008(4) 0.003(4) 0.006(4)
C76 0.056(4) 0.055(4) 0.078(5) -0.002(4) 0.002(4) -0.014(3)
B1 0.037(3) 0.051(4) 0.048(3) -0.006(3) 0.011(3) -0.017(3)

loop_
_atom_site_label
_atom_site_type_symbol
_atom_site_fract_x
_atom_site_fract_y
_atom_site_fract_z
_atom_site_U_iso_or_equiv
_atom_site_thermal_displace_type
_atom_site_occupancy
_atom_site_calc_flag
_atom_site_refinement_flags
_atom_site_disorder_group
Ru1 Ru 0.42268(3) 1.23474(2) 0.88337(4) 0.0409(2) Uani 1 d . .
P1 P 0.35644(13) 1.22915(8) 1.03400(13) 0.0459(4) Uani 1 d . .
P2 P 0.47944(13) 1.13099(8) 0.91219(14) 0.0459(4) Uani 1 d . .
O1 O 0.2817(4) 1.2129(2) 0.7813(4) 0.0588(12) Uani 1 d . .
O81 O -0.0635(26) 1.3530(15) 0.3697(27) 0.248(12) Uiso 0.67 d P .
O91 O 0.0257(25) 1.1405(14) 0.6546(26) 0.319(13) Uiso 0.88 d P .
O101 O 0.2582(13) 1.0709(8) 0.2819(13) 0.187(5) Uiso 0.91 d P .
O111 O 0.8069(21) 1.4947(12) 0.7658(22) 0.263(9) Uiso 0.86 d P .
N11 N 0.5736(4) 1.2697(2) 0.9754(4) 0.0426(11) Uani 1 d . .
N12 N 0.5921(4) 1.3245(2) 0.9338(4) 0.0435(11) Uani 1 d . .
N21 N 0.4835(4) 1.2424(2) 0.7332(4) 0.0441(11) Uani 1 d . .
N22 N 0.5517(4) 1.2866(3) 0.7405(4) 0.0442(11) Uani 1 d . .
N31 N 0.3568(4) 1.3335(2) 0.8412(4) 0.0429(11) Uani 1 d . .
N32 N 0.4208(4) 1.3676(2) 0.8012(4) 0.0415(11) Uani 1 d . .
C1 C 0.4130(5) 1.1552(3) 1.1082(5) 0.0500(15) Uani 1 d . .
C2 C 0.4314(6) 1.1037(3) 1.0285(6) 0.056(2) Uani 1 d . .
C11 C 0.6492(5) 1.2599(3) 1.0700(5) 0.0471(14) Uani 1 d . .
C12 C 0.7141(5) 1.3078(3) 1.0880(5) 0.053(2) Uani 1 d . .
C13 C 0.6769(5) 1.3481(3) 1.0001(5) 0.0466(14) Uani 1 d . .
C14 C 0.6680(5) 1.2060(3) 1.1468(5) 0.0481(14) Uani 1 d . .
C15 C 0.7819(5) 1.1715(4) 1.1602(6) 0.057(2) Uani 1 d . .
H15A H 0.7919(12) 1.1364(12) 1.2084(29) 0.057 Uiso 1 calc R .
H15B H 0.8331(5) 1.1995(6) 1.1905(32) 0.057 Uiso 1 calc R .
H15C H 0.7922(12) 1.1568(18) 1.0903(8) 0.057 Uiso 1 calc R .
C16 C 0.6529(6) 1.2268(4) 1.2605(5) 0.058(2) Uani 1 d . .
H16A H 0.7098(20) 1.2501(16) 1.2959(15) 0.058 Uiso 1 calc R .
H16B H 0.6545(34) 1.1905(4) 1.3034(13) 0.058 Uiso 1 calc R .
H16C H 0.5850(16) 1.2527(17) 1.2532(6) 0.058 Uiso 1 calc R .
C17 C 0.7136(5) 1.4094(3) 0.9790(6) 0.055(2) Uani 1 d . .
C18 C 0.8234(6) 1.4160(4) 1.0531(8) 0.078(2) Uani 1 d . .
H18A H 0.8746(10) 1.3814(12) 1.0413(28) 0.078 Uiso 1 calc R .
H18B H 0.8187(10) 1.4163(22) 1.1279(8) 0.078 Uiso 1 calc R .
H18C H 0.8460(18) 1.4545(11) 1.0368(27) 0.078 Uiso 1 calc R .
C19 C 0.6329(6) 1.4634(3) 0.9915(7) 0.065(2) Uani 1 d . .
H19A H 0.6537(20) 1.5011(4) 0.9694(38) 0.065 Uiso 1 calc R .
H19B H 0.6288(29) 1.4670(14) 1.0665(9) 0.065 Uiso 1 calc R .
H19C H 0.5638(10) 1.4571(10) 0.9467(30) 0.065 Uiso 1 calc R .
C21 C 0.4861(5) 1.2098(3) 0.6416(5) 0.0491(15) Uani 1 d . .
C22 C 0.5602(5) 1.2327(4) 0.5916(6) 0.055(2) Uani 1 d . .
C23 C 0.5986(5) 1.2814(3) 0.6551(5) 0.0479(14) Uani 1 d . .
C24 C 0.4160(6) 1.1623(4) 0.5985(6) 0.057(2) Uani 1 d . .
C25 C 0.4757(9) 1.1064(4) 0.5483(8) 0.089(3) Uani 1 d . .
H25A H 0.4252(11) 1.0792(14) 0.5122(40) 0.089 Uiso 1 calc R .
H25B H 0.5290(32) 1.0837(17) 0.6051(11) 0.089 Uiso 1 calc R .
H25C H 0.5100(41) 1.1215(5) 0.4965(37) 0.089 Uiso 1 calc R .
C26 C 0.3155(7) 1.1912(5) 0.5154(7) 0.079(2) Uani 1 d . .
H26A H 0.2839(24) 1.2286(13) 0.5456(18) 0.079 Uiso 1 calc R .
H26B H 0.2645(19) 1.1617(10) 0.4987(32) 0.079 Uiso 1 calc R .
H26C H 0.3350(10) 1.2015(24) 0.4500(18) 0.079 Uiso 1 calc R .
C27 C 0.6853(5) 1.3185(4) 0.6463(6) 0.059(2) Uani 1 d . .
C28 C 0.7877(6) 1.2987(6) 0.7341(7) 0.086(3) Uani 1 d . .
H28A H 0.8170(24) 1.2567(9) 0.7200(26) 0.086 Uiso 1 calc R .
H28B H 0.7711(10) 1.3005(27) 0.8044(9) 0.086 Uiso 1 calc R .
H28C H 0.8395(18) 1.3266(15) 0.7330(30) 0.086 Uiso 1 calc R .
C29 C 0.7087(7) 1.3136(4) 0.5322(7) 0.079(3) Uani 1 d . .
H29A H 0.7282(42) 1.2705(5) 0.5154(19) 0.079 Uiso 1 calc R .
H29B H 0.7667(28) 1.3368(20) 0.5308(14) 0.079 Uiso 1 calc R .
H29C H 0.6456(15) 1.3306(24) 0.4790(9) 0.079 Uiso 1 calc R .
C31 C 0.2578(5) 1.3650(3) 0.8194(6) 0.051(2) Uani 1 d . .
C32 C 0.2568(5) 1.4193(3) 0.7601(6) 0.056(2) Uani 1 d . .
C33 C 0.3604(5) 1.4195(3) 0.7500(5) 0.0488(14) Uani 1 d . .
C34 C 0.1640(6) 1.3466(4) 0.8528(8) 0.074(3) Uani 1 d . .
C35 C 0.0736(7) 1.3345(6) 0.7574(14) 0.141(6) Uani 1 d . .
H35A H 0.0525(40) 1.3709(14) 0.7114(35) 0.141 Uiso 1 calc R .
H35B H 0.0133(22) 1.3255(34) 0.7837(14) 0.141 Uiso 1 calc R .
H35C H 0.0972(20) 1.2994(23) 0.7162(37) 0.141 Uiso 1 calc R .
C36 C 0.1251(8) 1.3932(5) 0.9300(10) 0.107(4) Uani 1 d . .
H36A H 0.1854(9) 1.4038(23) 0.9851(33) 0.107 Uiso 1 calc R .
H36B H 0.0769(41) 1.3753(12) 0.9639(40) 0.107 Uiso 1 calc R .
H36C H 0.0882(47) 1.4302(13) 0.8907(14) 0.107 Uiso 1 calc R .
C37 C 0.4054(5) 1.4641(3) 0.6897(6) 0.055(2) Uani 1 d . .
C38 C 0.4211(7) 1.4343(4) 0.5819(6) 0.068(2) Uani 1 d . .
H38A H 0.3522(7) 1.4316(20) 0.5334(16) 0.068 Uiso 1 calc R .
H38B H 0.4602(34) 1.3930(9) 0.5956(8) 0.068 Uiso 1 calc R .
H38C H 0.4609(32) 1.4595(12) 0.5492(19) 0.068 Uiso 1 calc R .
C39 C 0.3298(6) 1.5268(4) 0.6689(7) 0.069(2) Uani 1 d . .
H39A H 0.3178(32) 1.5437(12) 0.7370(8) 0.069 Uiso 1 calc R .
H39B H 0.2624(16) 1.5199(5) 0.6212(32) 0.069 Uiso 1 calc R .
H39C H 0.3624(19) 1.5559(8) 0.6355(38) 0.069 Uiso 1 calc R .
C41 C 0.2112(5) 1.2242(4) 1.0210(6) 0.055(2) Uani 1 d . .
C42 C 0.1500(6) 1.2611(4) 1.0838(7) 0.065(2) Uani 1 d . .
C43 C 0.0413(6) 1.2536(4) 1.0724(8) 0.072(2) Uani 1 d . .
C44 C -0.0060(6) 1.2119(5) 0.9999(8) 0.081(3) Uani 1 d . .
C45 C 0.0522(6) 1.1760(5) 0.9353(7) 0.078(2) Uani 1 d . .
C46 C 0.1610(6) 1.1831(4) 0.9486(6) 0.065(2) Uani 1 d . .
C51 C 0.3836(5) 1.2871(3) 1.1410(5) 0.0476(14) Uani 1 d . .
C52 C 0.4159(6) 1.3432(3) 1.1182(6) 0.055(2) Uani 1 d . .
C53 C 0.4416(6) 1.3863(4) 1.1986(6) 0.063(2) Uani 1 d . .
C54 C 0.4338(7) 1.3754(4) 1.3058(6) 0.070(2) Uani 1 d . .
C55 C 0.4001(6) 1.3209(4) 1.3293(6) 0.068(2) Uani 1 d . .
C56 C 0.3757(6) 1.2767(3) 1.2477(6) 0.058(2) Uani 1 d . .
C61 C 0.4319(6) 1.0702(3) 0.8140(6) 0.056(2) Uani 1 d . .
C62 C 0.4992(7) 1.0221(4) 0.7786(6) 0.063(2) Uani 1 d . .
C63 C 0.4609(8) 0.9761(4) 0.7098(6) 0.073(2) Uani 1 d . .
C64 C 0.3509(9) 0.9743(4) 0.6733(7) 0.083(3) Uani 1 d . .
C65 C 0.2811(8) 1.0217(5) 0.7050(8) 0.081(2) Uani 1 d . .
C66 C 0.3191(6) 1.0692(4) 0.7740(7) 0.068(2) Uani 1 d . .
C71 C 0.6240(5) 1.1042(3) 0.9376(6) 0.056(2) Uani 1 d . .
C72 C 0.6814(6) 1.1309(4) 0.8745(6) 0.057(2) Uani 1 d . .
C73 C 0.7891(6) 1.1076(4) 0.8787(7) 0.070(2) Uani 1 d . .
C74 C 0.8397(6) 1.0585(4) 0.9476(7) 0.077(3) Uani 1 d . .
C75 C 0.7838(7) 1.0318(4) 1.0135(7) 0.076(2) Uani 1 d . .
C76 C 0.6759(6) 1.0546(4) 1.0052(7) 0.065(2) Uani 1 d . .
C82 C -0.0283(21) 1.3012(13) 0.3131(21) 0.140(7) Uiso 0.67 d P .
C83 C 0.0854(21) 1.3052(12) 0.3699(21) 0.140(7) Uiso 0.67 d P .
C84 C 0.0913(26) 1.3284(15) 0.4629(25) 0.168(9) Uiso 0.67 d P .
C85 C -0.0184(27) 1.3625(14) 0.4638(27) 0.162(10) Uiso 0.67 d P .
C92 C -0.0723(18) 1.1386(10) 0.6695(17) 0.144(6) Uiso 0.88 d P .
C93 C -0.1484(22) 1.1263(13) 0.5733(23) 0.189(8) Uiso 0.88 d P .
C94 C -0.0954(22) 1.1109(13) 0.4882(22) 0.185(9) Uiso 0.88 d P .
C95 C 0.0217(33) 1.1439(18) 0.5365(35) 0.272(15) Uiso 0.88 d P .
C102 C 0.2252(16) 1.0236(9) 0.3433(15) 0.144(5) Uiso 0.91 d P .
C103 C 0.0993(18) 1.0306(10) 0.3071(17) 0.166(7) Uiso 0.91 d P .
C104 C 0.0692(15) 1.0873(9) 0.2302(14) 0.133(5) Uiso 0.91 d P .
C105 C 0.1652(18) 1.1106(10) 0.2240(17) 0.157(6) Uiso 0.91 d P .
C112 C 0.9072(33) 1.5465(17) 0.8054(32) 0.260(14) Uiso 0.86 d P .
C113 C 0.9525(30) 1.5232(17) 0.7074(32) 0.224(13) Uiso 0.86 d P .
C114 C 0.8912(37) 1.5154(20) 0.6270(34) 0.263(16) Uiso 0.86 d P .
C115 C 0.8127(29) 1.4759(16) 0.6680(30) 0.226(12) Uiso 0.86 d P .
B1 B 0.5398(5) 1.3424(3) 0.8153(6) 0.0443(15) Uani 1 d . .
H0 H 0.5742 1.3754 0.7946 0.052 Uiso 1 d . .
H1 H 0.2418(78) 1.2048(46) 0.6641(78) 0.104(30) Uiso 1 d . .
H1A H 0.4794 1.1614 1.1576 0.057 Uiso 1 d . .
H1B H 0.3643 1.1452 1.1484 0.057 Uiso 1 d . .
H2A H 0.4848 1.0713 1.0662 0.068 Uiso 1 d . .
H2B H 0.3665 1.0865 1.0004 0.068 Uiso 1 d . .
H12 H 0.7719 1.3125 1.1494 0.060 Uiso 1 d . .
H14 H 0.6171 1.1768 1.1160 0.056 Uiso 1 d . .
H17 H 0.7192 1.4087 0.9039 0.066 Uiso 1 d . .
H22 H 0.5798 1.2184 0.5264 0.065 Uiso 1 d . .
H24 H 0.3941 1.1475 0.6590 0.066 Uiso 1 d . .
H27 H 0.6615 1.3610 0.6589 0.073 Uiso 1 d . .
H32 H 0.1970 1.4499 0.7338 0.066 Uiso 1 d . .
H34 H 0.1871 1.3069 0.8892 0.090 Uiso 1 d . .
H37 H 0.4747 1.4717 0.7336 0.065 Uiso 1 d . .
H42 H 0.1810 1.2928 1.1345 0.080 Uiso 1 d . .
H43 H -0.0005 1.2777 1.1156 0.089 Uiso 1 d . .
H44 H -0.0802 1.2101 0.9937 0.092 Uiso 1 d . .
H45 H 0.0188 1.1464 0.8827 0.106 Uiso 1 d . .
H46 H 0.2030 1.1570 0.9054 0.079 Uiso 1 d . .
H52 H 0.4173 1.3520 1.0449 0.065 Uiso 1 d . .
H53 H 0.4665 1.4240 1.1816 0.075 Uiso 1 d . .
H54 H 0.4530 1.4059 1.3639 0.082 Uiso 1 d . .
H55 H 0.3913 1.3133 1.3997 0.081 Uiso 1 d . .
H56 H 0.3531 1.2386 1.2646 0.069 Uiso 1 d . .
H62 H 0.5764 1.0198 0.8045 0.077 Uiso 1 d . .
H63 H 0.5104 0.9450 0.6845 0.089 Uiso 1 d . .
H64 H 0.3251 0.9378 0.6281 0.097 Uiso 1 d . .
H65 H 0.2034 1.0232 0.6794 0.101 Uiso 1 d . .
H66 H 0.2679 1.1032 0.7924 0.082 Uiso 1 d . .
H72 H 0.6475 1.1664 0.8293 0.069 Uiso 1 d . .
H73 H 0.8273 1.1259 0.8361 0.088 Uiso 1 d . .
H74 H 0.9118 1.0402 0.9460 0.088 Uiso 1 d . .
H75 H 0.8196 0.9984 1.0635 0.093 Uiso 1 d . .
H76 H 0.6356 1.0368 1.0478 0.079 Uiso 1 d . .

loop_
_atom_type_symbol
_atom_type_description
_atom_type_scat_dispersion_real
_atom_type_scat_dispersion_imag
_atom_type_scat_source
Ru Ru -1.2594 0.8363 'International Tables Vol C Tables 4.2.6.8 and 6.1.1.4'
P P 0.1023 0.0942 'International Tables Vol C Tables 4.2.6.8 and 6.1.1.4'
O O 0.0106 0.0060 'International Tables Vol C Tables 4.2.6.8 and 6.1.1.4'
N N 0.0061 0.0033 'International Tables Vol C Tables 4.2.6.8 and 6.1.1.4'
C C 0.0033 0.0016 'International Tables Vol C Tables 4.2.6.8 and 6.1.1.4'
B B 0.0013 0.0007 'International Tables Vol C Tables 4.2.6.8 and 6.1.1.4'
H H 0.0000 0.0000 'International Tables Vol C Tables 4.2.6.8 and 6.1.1.4'

loop_
_geom_angle_atom_site_label_1
_geom_angle_atom_site_label_2
_geom_angle_atom_site_label_3
_geom_angle
_geom_angle_site_symmetry_1
_geom_angle_site_symmetry_3
_geom_angle_publ_flag
O1 Ru1 N31 85.6(2) . . ?
O1 Ru1 N11 171.3(2) . . ?
N31 Ru1 N11 87.5(2) . . ?
O1 Ru1 N21 87.1(2) . . ?
N31 Ru1 N21 81.3(2) . . ?
N11 Ru1 N21 86.7(2) . . ?
O1 Ru1 P2 89.4(2) . . ?
N31 Ru1 P2 174.7(2) . . ?
N11 Ru1 P2 97.35(14) . . ?
N21 Ru1 P2 96.62(14) . . ?
O1 Ru1 P1 91.95(14) . . ?
N31 Ru1 P1 97.21(13) . . ?
N11 Ru1 P1 94.10(13) . . ?
N21 Ru1 P1 178.25(13) . . ?
P2 Ru1 P1 84.82(6) . . ?
C51 P1 C1 102.1(3) . . ?
C51 P1 C41 102.1(3) . . ?
C1 P1 C41 98.6(3) . . ?
C51 P1 Ru1 119.1(2) . . ?
C1 P1 Ru1 110.7(2) . . ?
C41 P1 Ru1 120.9(2) . . ?
C71 P2 C61 98.3(3) . . ?
C71 P2 C2 107.4(3) . . ?
C61 P2 C2 97.3(3) . . ?
C71 P2 Ru1 118.2(3) . . ?
C61 P2 Ru1 123.1(2) . . ?
C2 P2 Ru1 109.9(2) . . ?
C85 O81 C82 120.9(29) . . ?
C92 O91 C95 110.2(31) . . ?
C102 O101 C105 109.7(16) . . ?
C115 O111 C112 105.0(28) . . ?
C11 N11 N12 105.2(5) . . ?
C11 N11 Ru1 140.5(4) . . ?
N12 N11 Ru1 113.6(3) . . ?
C13 N12 N11 111.4(5) . . ?
C13 N12 B1 126.9(5) . . ?
N11 N12 B1 119.9(5) . . ?
C21 N21 N22 107.3(5) . . ?
C21 N21 Ru1 138.0(5) . . ?
N22 N21 Ru1 113.8(4) . . ?
C23 N22 N21 110.2(5) . . ?
C23 N22 B1 128.4(5) . . ?
N21 N22 B1 118.5(4) . . ?
C31 N31 N32 107.7(4) . . ?
C31 N31 Ru1 133.7(4) . . ?
N32 N31 Ru1 116.1(3) . . ?
C33 N32 N31 109.4(5) . . ?
C33 N32 B1 131.5(5) . . ?
N31 N32 B1 119.1(4) . . ?
C2 C1 P1 109.8(4) . . ?
C1 C2 P2 112.9(5) . . ?
N11 C11 C12 110.2(5) . . ?
N11 C11 C14 127.7(6) . . ?
C12 C11 C14 122.0(6) . . ?
C13 C12 C11 106.7(6) . . ?
N12 C13 C12 106.5(6) . . ?
N12 C13 C17 123.8(5) . . ?
C12 C13 C17 129.6(6) . . ?
C11 C14 C15 110.7(5) . . ?
C11 C14 C16 112.3(6) . . ?
C15 C14 C16 108.1(5) . . ?
C19 C17 C13 111.0(6) . . ?
C19 C17 C18 111.2(7) . . ?
C13 C17 C18 110.9(6) . . ?
N21 C21 C22 108.5(7) . . ?
N21 C21 C24 124.2(5) . . ?
C22 C21 C24 127.1(6) . . ?
C23 C22 C21 106.7(6) . . ?
N22 C23 C22 107.3(6) . . ?
N22 C23 C27 122.8(6) . . ?
C22 C23 C27 129.5(6) . . ?
C21 C24 C25 111.8(7) . . ?
C21 C24 C26 110.8(7) . . ?
C25 C24 C26 110.9(8) . . ?
C23 C27 C28 110.8(6) . . ?
C23 C27 C29 112.1(7) . . ?
C28 C27 C29 110.6(6) . . ?
N31 C31 C32 108.9(5) . . ?
N31 C31 C34 125.9(6) . . ?
C32 C31 C34 125.1(6) . . ?
C33 C32 C31 106.2(5) . . ?
N32 C33 C32 107.6(6) . . ?
N32 C33 C37 122.5(5) . . ?
C32 C33 C37 129.8(6) . . ?
C31 C34 C36 111.5(9) . . ?
C31 C34 C35 113.1(9) . . ?
C36 C34 C35 111.1(8) . . ?
C33 C37 C38 109.5(7) . . ?
C33 C37 C39 110.5(6) . . ?
C38 C37 C39 110.7(6) . . ?
C46 C41 C42 117.8(7) . . ?
C46 C41 P1 119.6(5) . . ?
C42 C41 P1 122.6(7) . . ?
C43 C42 C41 119.7(9) . . ?
C44 C43 C42 120.9(8) . . ?
C43 C44 C45 120.4(8) . . ?
C44 C45 C46 118.2(10) . . ?
C41 C46 C45 123.0(8) . . ?
C52 C51 C56 118.3(7) . . ?
C52 C51 P1 119.6(5) . . ?
C56 C51 P1 122.1(5) . . ?
C53 C52 C51 120.6(6) . . ?
C52 C53 C54 120.6(8) . . ?
C55 C54 C53 119.6(8) . . ?
C54 C55 C56 119.6(7) . . ?
C55 C56 C51 121.2(7) . . ?
C62 C61 C66 116.4(8) . . ?
C62 C61 P2 124.1(6) . . ?
C66 C61 P2 119.3(6) . . ?
C63 C62 C61 122.5(8) . . ?
C62 C63 C64 120.9(8) . . ?
C65 C64 C63 118.5(9) . . ?
C64 C65 C66 121.1(9) . . ?
C65 C66 C61 120.5(8) . . ?
C76 C71 C72 118.6(6) . . ?
C76 C71 P2 123.9(6) . . ?
C72 C71 P2 117.0(5) . . ?
C71 C72 C73 120.7(6) . . ?
C74 C73 C72 119.8(8) . . ?
C73 C74 C75 120.3(7) . . ?
C76 C75 C74 118.8(7) . . ?
C71 C76 C75 121.8(8) . . ?
O81 C82 C83 91.2(29) . . ?
C84 C83 C82 110.7(26) . . ?
C83 C84 C85 107.0(29) . . ?
O81 C85 C84 98.6(27) . . ?
O91 C92 C93 113.8(24) . . ?
C94 C93 C92 109.4(23) . . ?
C93 C94 C95 101.0(24) . . ?
O91 C95 C94 97.7(28) . . ?
O101 C102 C103 106.2(14) . . ?
C102 C103 C104 104.0(17) . . ?
C105 C104 C103 108.4(17) . . ?
C104 C105 O101 111.1(18) . . ?
C113 C112 O111 88.9(27) . . ?
C114 C113 C112 117.0(39) . . ?
C113 C114 C115 101.4(37) . . ?
C114 C115 O111 108.5(39) . . ?
N22 B1 N12 110.7(5) . . ?
N22 B1 N32 109.8(6) . . ?
N12 B1 N32 111.0(5) . . ?

loop_
_geom_bond_atom_site_label_1
_geom_bond_atom_site_label_2
_geom_bond_distance
_geom_bond_site_symmetry_2
_geom_bond_publ_flag
Ru1 O1 2.067(5) . ?
Ru1 N31 2.214(5) . ?
Ru1 N11 2.232(5) . ?
Ru1 N21 2.236(4) . ?
Ru1 P2 2.268(2) . ?
Ru1 P1 2.2758(15) . ?
P1 C51 1.813(7) . ?
P1 C1 1.844(6) . ?
P1 C41 1.861(7) . ?
P2 C71 1.832(7) . ?
P2 C61 1.838(8) . ?
P2 C2 1.865(6) . ?
O81 C85 1.21(4) . ?
O81 C82 1.39(3) . ?
O91 C92 1.33(3) . ?
O91 C95 1.48(4) . ?
O101 C102 1.47(2) . ?
O101 C105 1.43(2) . ?
O111 C115 1.30(4) . ?
O111 C112 1.80(5) . ?
N11 C11 1.352(8) . ?
N11 N12 1.380(7) . ?
N12 C13 1.358(8) . ?
N12 B1 1.525(8) . ?
N21 C21 1.338(8) . ?
N21 N22 1.371(7) . ?
N22 C23 1.351(7) . ?
N22 B1 1.518(9) . ?
N31 C31 1.333(7) . ?
N31 N32 1.366(7) . ?
N32 C33 1.359(8) . ?
N32 B1 1.528(8) . ?
C1 C2 1.506(10) . ?
C11 C12 1.396(10) . ?
C11 C14 1.494(9) . ?
C12 C13 1.383(9) . ?
C13 C17 1.514(10) . ?
C14 C15 1.528(8) . ?
C14 C16 1.538(9) . ?
C17 C19 1.484(10) . ?
C17 C18 1.523(10) . ?
C21 C22 1.412(9) . ?
C21 C24 1.465(11) . ?
C22 C23 1.373(11) . ?
C23 C27 1.488(10) . ?
C24 C25 1.541(11) . ?
C24 C26 1.531(10) . ?
C27 C28 1.528(10) . ?
C27 C29 1.538(10) . ?
C31 C32 1.407(9) . ?
C31 C34 1.480(9) . ?
C32 C33 1.375(9) . ?
C33 C37 1.500(9) . ?
C34 C36 1.498(15) . ?
C34 C35 1.51(2) . ?
C37 C38 1.531(10) . ?
C37 C39 1.546(10) . ?
C41 C46 1.364(12) . ?
C41 C42 1.404(10) . ?
C42 C43 1.409(11) . ?
C43 C44 1.359(15) . ?
C44 C45 1.386(13) . ?
C45 C46 1.405(11) . ?
C51 C52 1.393(10) . ?
C51 C56 1.402(9) . ?
C52 C53 1.364(11) . ?
C53 C54 1.410(10) . ?
C54 C55 1.371(13) . ?
C55 C56 1.390(12) . ?
C61 C62 1.392(10) . ?
C61 C66 1.427(11) . ?
C62 C63 1.361(12) . ?
C63 C64 1.390(14) . ?
C64 C65 1.381(13) . ?
C65 C66 1.385(13) . ?
C71 C76 1.382(10) . ?
C71 C72 1.396(10) . ?
C72 C73 1.402(10) . ?
C73 C74 1.380(12) . ?
C74 C75 1.405(14) . ?
C75 C76 1.394(10) . ?
C82 C83 1.48(4) . ?
C83 C84 1.25(4) . ?
C84 C85 1.51(3) . ?
C92 C93 1.41(3) . ?
C93 C94 1.41(3) . ?
C94 C95 1.73(5) . ?
C102 C103 1.57(3) . ?
C103 C104 1.53(2) . ?
C104 C105 1.42(3) . ?
C112 C113 1.53(4) . ?
C113 C114 1.15(5) . ?
C114 C115 1.59(5) . ?
